data_7004513
loop_
_publ_author_name
'Benhamou, Laila'
'Lachkar, Mohammed'
'Mandon, Dominique'
'Welter, Richard'

_publ_section_title
;
 The preparation and full characterization of dichloroferrous complexes
 of mono-, bis- and tris-\a-methyl substituted
 tris(2-pyridylmethyl)amine (TPA) ligands. Structural bases of
 stability of the complexes in solution
;
_journal_issue 48
_journal_name_full 'Dalton Transactions'
_journal_page_first 6996
_journal_page_last 7003
_journal_paper_doi 10.1039/b808205g
_journal_year 2008
_chemical_formula_sum 'C24 H31 Cl2 Fe N5 O'
_chemical_formula_weight 532.29
_chemical_name_systematic
;
?
;
_space_group_IT_number 2
_symmetry_cell_setting triclinic
_symmetry_space_group_name_Hall '-P 1'
_symmetry_space_group_name_H-M 'P -1'
_atom_sites_solution_hydrogens geom
_atom_sites_solution_primary direct
_atom_sites_solution_secondary difmap
_audit_creation_method SHELXL-97
_cell_angle_alpha 84.784(3)
_cell_angle_beta 75.540(4)
_cell_angle_gamma 83.503(2)
_cell_formula_units_Z 2
_cell_length_a 8.7070(4)
_cell_length_b 11.6400(7)
_cell_length_c 13.1240(6)
_cell_measurement_reflns_used 3370
_cell_measurement_temperature 173(2)
_cell_measurement_theta_max 29.131
_cell_measurement_theta_min 0.998
_cell_volume 1276.99(12)
_computing_cell_refinement 'Denzo (Nonius B.V., 1998)'
_computing_data_collection 'Collect (Nonius B.V., 1998)'
_computing_data_reduction 'Denzo (Nonius B.V., 1998)'
_computing_molecular_graphics 'PLATON 98 (Spek, 1998)'
_computing_publication_material 'SHELXL-97 (Sheldrick, 1997)'
_computing_structure_refinement 'SHELXL-97 (Sheldrick, 1997)'
_computing_structure_solution 'SHELXS-97 (Sheldrick, 1997)'
_diffrn_ambient_temperature 173(2)
_diffrn_measured_fraction_theta_full 0.994
_diffrn_measured_fraction_theta_max 0.994
_diffrn_measurement_device_type KappaCCD
_diffrn_measurement_method '\p scans'
_diffrn_radiation_monochromator graphite
_diffrn_radiation_source 'fine-focus sealed tube'
_diffrn_radiation_type MoK\a
_diffrn_radiation_wavelength 0.71073
_diffrn_reflns_av_R_equivalents 0.0240
_diffrn_reflns_av_sigmaI/netI 0.0679
_diffrn_reflns_limit_h_max 11
_diffrn_reflns_limit_h_min -10
_diffrn_reflns_limit_k_max 15
_diffrn_reflns_limit_k_min -12
_diffrn_reflns_limit_l_max 17
_diffrn_reflns_limit_l_min -17
_diffrn_reflns_number 9515
_diffrn_reflns_theta_full 29.14
_diffrn_reflns_theta_max 29.14
_diffrn_reflns_theta_min 1.61
_exptl_absorpt_coefficient_mu 0.826
_exptl_absorpt_correction_type none
_exptl_crystal_colour yellow
_exptl_crystal_density_diffrn 1.384
_exptl_crystal_density_method 'not measured'
_exptl_crystal_description prism
_exptl_crystal_F_000 556
_exptl_crystal_size_max 0.12
_exptl_crystal_size_mid 0.10
_exptl_crystal_size_min 0.10
_refine_diff_density_max 1.389
_refine_diff_density_min -0.738
_refine_diff_density_rms 0.091
_refine_ls_extinction_method none
_refine_ls_goodness_of_fit_ref 1.068
_refine_ls_hydrogen_treatment constr
_refine_ls_matrix_type full
_refine_ls_number_parameters 298
_refine_ls_number_reflns 6798
_refine_ls_number_restraints 0
_refine_ls_restrained_S_all 1.068
_refine_ls_R_factor_all 0.0887
_refine_ls_R_factor_gt 0.0552
_refine_ls_shift/su_max 0.001
_refine_ls_shift/su_mean 0.000
_refine_ls_structure_factor_coef Fsqd
_refine_ls_weighting_details 'calc w=1/[\s^2^(Fo^2^)+(0.0779P)^2^+0.9776P] where P=(Fo^2^+2Fc^2^)/3'
_refine_ls_weighting_scheme calc
_refine_ls_wR_factor_gt 0.1499
_refine_ls_wR_factor_ref 0.1678
_reflns_number_gt 4738
_reflns_number_total 6798
_reflns_threshold_expression >2sigma(I)
_cod_data_source_file b808205g.txt
_cod_data_source_block Me3TPAFeCl2
_cod_original_cell_volume 1276.99(11)
_cod_database_code 7004513

loop_
_symmetry_equiv_pos_as_xyz
'x, y, z'
'-x, -y, -z'

loop_
_atom_site_label
_atom_site_type_symbol
_atom_site_fract_x
_atom_site_fract_y
_atom_site_fract_z
_atom_site_U_iso_or_equiv
_atom_site_adp_type
_atom_site_occupancy
_atom_site_symmetry_multiplicity
_atom_site_calc_flag
_atom_site_refinement_flags
_atom_site_disorder_assembly
_atom_site_disorder_group
Fe1 Fe 0.27328(5) -0.08373(4) 0.75033(3) 0.02752(14) Uani 1 1 d . . .
Cl2 Cl 0.43860(8) -0.17370(7) 0.59895(5) 0.02832(18) Uani 1 1 d . . .
Cl3 Cl 0.12757(9) -0.16563(7) 0.90558(6) 0.03323(19) Uani 1 1 d . . .
O36 O 0.3281(5) 0.6269(3) 0.3256(3) 0.0852(11) Uani 1 1 d . . .
N4 N 0.4792(3) -0.0459(2) 0.80963(19) 0.0281(5) Uani 1 1 d . . .
N5 N 0.2528(3) 0.1044(2) 0.73970(19) 0.0287(6) Uani 1 1 d . . .
N6 N 0.0697(3) -0.0381(3) 0.67408(19) 0.0329(6) Uani 1 1 d . . .
N25 N 0.2747(4) 0.5176(3) 0.4799(3) 0.0520(8) Uani 1 1 d . . .
C2 C 0.1390(4) 0.1421(3) 0.8401(2) 0.0292(6) Uani 1 1 d . . .
H2A H 0.1830 0.1094 0.9003 0.035 Uiso 1 1 calc . . .
H2B H 0.0370 0.1085 0.8471 0.035 Uiso 1 1 calc . . .
C3 C -0.1850(4) 0.0558(5) 0.5921(3) 0.0553(12) Uani 1 1 d . . .
H3 H -0.2714 0.0877 0.5632 0.066 Uiso 1 1 calc . . .
N2 N 0.2174(4) 0.3246(3) 0.8743(2) 0.0412(7) Uani 1 1 d . . .
C9 C 0.1050(4) 0.2715(3) 0.8476(2) 0.0337(7) Uani 1 1 d . . .
C10 C 0.1876(4) 0.1439(3) 0.6473(2) 0.0348(7) Uani 1 1 d . . .
H10A H 0.2731 0.1350 0.5820 0.042 Uiso 1 1 calc . . .
H10B H 0.1488 0.2270 0.6511 0.042 Uiso 1 1 calc . . .
C11 C 0.2207(7) 0.4248(4) 0.4345(4) 0.0728(14) Uani 1 1 d . . .
H11A H 0.2158 0.4487 0.3617 0.109 Uiso 1 1 calc . . .
H11B H 0.1145 0.4079 0.4761 0.109 Uiso 1 1 calc . . .
H11C H 0.2952 0.3552 0.4351 0.109 Uiso 1 1 calc . . .
C12 C 0.6047(4) 0.1142(3) 0.8448(3) 0.0392(8) Uani 1 1 d . . .
H12 H 0.6145 0.1952 0.8380 0.047 Uiso 1 1 calc . . .
C13 C 0.4141(4) 0.1412(3) 0.7273(3) 0.0340(7) Uani 1 1 d . . .
H13A H 0.4054 0.2233 0.7439 0.041 Uiso 1 1 calc . . .
H13B H 0.4754 0.1347 0.6533 0.041 Uiso 1 1 calc . . .
C14 C 0.5004(4) 0.0679(3) 0.7988(2) 0.0310(7) Uani 1 1 d . . .
C15 C -0.0398(4) -0.1059(4) 0.6639(2) 0.0401(8) Uani 1 1 d . . .
C16 C 0.0531(4) 0.0755(3) 0.6433(2) 0.0346(7) Uani 1 1 d . . .
C17 C 0.5680(4) -0.1188(3) 0.8629(2) 0.0349(7) Uani 1 1 d . . .
C18 C -0.0328(5) 0.3298(3) 0.8279(3) 0.0444(9) Uani 1 1 d . . .
H18 H -0.1082 0.2895 0.8075 0.053 Uiso 1 1 calc . . .
C19 C 0.1947(6) 0.4399(3) 0.8817(3) 0.0521(10) Uani 1 1 d . . .
C20 C -0.0723(5) 0.1249(4) 0.6040(3) 0.0474(10) Uani 1 1 d . . .
H20 H -0.0817 0.2057 0.5850 0.057 Uiso 1 1 calc . . .
C21 C 0.6779(4) -0.0773(4) 0.9080(3) 0.0415(9) Uani 1 1 d . . .
H21 H 0.7416 -0.1297 0.9438 0.050 Uiso 1 1 calc . . .
C22 C 0.6942(4) 0.0397(4) 0.9007(3) 0.0443(9) Uani 1 1 d . . .
H22 H 0.7660 0.0689 0.9336 0.053 Uiso 1 1 calc . . .
C23 C -0.1695(4) -0.0602(5) 0.6232(3) 0.0502(11) Uani 1 1 d . . .
H23 H -0.2466 -0.1091 0.6170 0.060 Uiso 1 1 calc . . .
C24 C -0.0165(5) -0.2311(4) 0.6955(3) 0.0546(10) Uani 1 1 d . . .
H24A H 0.0926 -0.2615 0.6626 0.082 Uiso 1 1 calc . . .
H24B H -0.0921 -0.2729 0.6724 0.082 Uiso 1 1 calc . . .
H24C H -0.0346 -0.2417 0.7724 0.082 Uiso 1 1 calc . . .
C27 C 0.2755(7) 0.5030(5) 0.5900(4) 0.0749(14) Uani 1 1 d . . .
H27A H 0.3125 0.5717 0.6107 0.112 Uiso 1 1 calc . . .
H27B H 0.3472 0.4346 0.6018 0.112 Uiso 1 1 calc . . .
H27C H 0.1675 0.4926 0.6323 0.112 Uiso 1 1 calc . . .
C29 C 0.5444(5) -0.2446(3) 0.8714(3) 0.0465(9) Uani 1 1 d . . .
H29A H 0.4363 -0.2565 0.9127 0.070 Uiso 1 1 calc . . .
H29B H 0.6220 -0.2884 0.9063 0.070 Uiso 1 1 calc . . .
H29C H 0.5594 -0.2716 0.8006 0.070 Uiso 1 1 calc . . .
C30 C 0.3274(8) 0.4955(4) 0.9061(4) 0.0795(17) Uani 1 1 d . . .
H30A H 0.3436 0.4640 0.9748 0.119 Uiso 1 1 calc . . .
H30B H 0.2998 0.5794 0.9078 0.119 Uiso 1 1 calc . . .
H30C H 0.4255 0.4795 0.8515 0.119 Uiso 1 1 calc . . .
C31 C 0.3251(6) 0.6101(4) 0.4193(4) 0.0613(12) Uani 1 1 d . . .
H31 H 0.3619 0.6680 0.4514 0.074 Uiso 1 1 calc . . .
C32 C -0.0590(6) 0.4484(4) 0.8385(3) 0.0595(12) Uani 1 1 d . . .
H32 H -0.1541 0.4906 0.8277 0.071 Uiso 1 1 calc . . .
C33 C 0.0567(7) 0.5039(4) 0.8653(3) 0.0647(14) Uani 1 1 d . . .
H33 H 0.0421 0.5852 0.8725 0.078 Uiso 1 1 calc . . .

loop_
_atom_site_aniso_label
_atom_site_aniso_U_11
_atom_site_aniso_U_22
_atom_site_aniso_U_33
_atom_site_aniso_U_23
_atom_site_aniso_U_13
_atom_site_aniso_U_12
Fe1 0.0270(2) 0.0308(3) 0.0267(2) -0.00131(17) -0.00902(17) -0.00571(18)
Cl2 0.0211(3) 0.0437(4) 0.0213(3) -0.0121(3) -0.0053(2) 0.0002(3)
Cl3 0.0347(4) 0.0393(4) 0.0263(4) 0.0022(3) -0.0062(3) -0.0123(3)
O36 0.098(3) 0.071(2) 0.085(3) 0.022(2) -0.027(2) -0.014(2)
N4 0.0224(12) 0.0387(15) 0.0241(12) -0.0046(10) -0.0049(9) -0.0061(11)
N5 0.0277(13) 0.0326(14) 0.0252(12) 0.0006(10) -0.0053(10) -0.0045(11)
N6 0.0295(14) 0.0469(17) 0.0231(12) -0.0068(11) -0.0067(10) -0.0026(12)
N25 0.058(2) 0.044(2) 0.055(2) -0.0057(15) -0.0139(16) -0.0054(16)
C2 0.0307(16) 0.0325(17) 0.0232(14) -0.0026(12) -0.0027(11) -0.0062(13)
C3 0.0274(18) 0.111(4) 0.0250(17) -0.015(2) -0.0075(14) 0.015(2)
N2 0.0524(19) 0.0320(16) 0.0370(15) -0.0043(12) -0.0041(13) -0.0087(13)
C9 0.0412(19) 0.0305(17) 0.0261(15) -0.0020(12) -0.0019(13) -0.0038(14)
C10 0.0395(18) 0.0372(18) 0.0242(15) 0.0039(12) -0.0053(13) 0.0007(14)
C11 0.091(4) 0.055(3) 0.080(3) -0.008(2) -0.027(3) -0.017(3)
C12 0.0318(17) 0.050(2) 0.0362(17) -0.0146(15) 0.0017(13) -0.0178(16)
C13 0.0276(16) 0.0340(18) 0.0362(17) 0.0009(13) 0.0013(13) -0.0087(13)
C14 0.0256(15) 0.0389(18) 0.0268(15) -0.0063(12) 0.0006(11) -0.0092(13)
C15 0.0299(17) 0.068(3) 0.0252(15) -0.0136(15) -0.0057(12) -0.0096(16)
C16 0.0304(17) 0.051(2) 0.0200(14) -0.0043(13) -0.0048(12) 0.0066(14)
C17 0.0267(16) 0.051(2) 0.0262(15) -0.0042(13) -0.0047(12) -0.0025(14)
C18 0.046(2) 0.045(2) 0.0367(18) -0.0005(15) -0.0052(15) 0.0045(17)
C19 0.078(3) 0.036(2) 0.038(2) -0.0072(15) -0.0010(18) -0.013(2)
C20 0.039(2) 0.069(3) 0.0278(17) -0.0041(16) -0.0054(14) 0.0163(18)
C21 0.0268(17) 0.071(3) 0.0278(16) -0.0077(16) -0.0087(13) -0.0026(17)
C22 0.0272(17) 0.079(3) 0.0307(17) -0.0177(17) -0.0049(13) -0.0163(18)
C23 0.0257(17) 0.103(4) 0.0242(16) -0.0207(19) -0.0034(13) -0.0066(19)
C24 0.050(2) 0.062(3) 0.058(2) -0.014(2) -0.0161(19) -0.019(2)
C27 0.069(3) 0.093(4) 0.061(3) -0.008(3) -0.013(2) -0.003(3)
C29 0.044(2) 0.045(2) 0.053(2) 0.0040(17) -0.0190(17) 0.0016(17)
C30 0.114(5) 0.054(3) 0.073(3) -0.019(2) -0.008(3) -0.039(3)
C31 0.057(3) 0.049(3) 0.077(3) -0.001(2) -0.016(2) -0.004(2)
C32 0.074(3) 0.049(3) 0.044(2) -0.0011(18) -0.004(2) 0.020(2)
C33 0.112(4) 0.031(2) 0.039(2) -0.0037(16) -0.001(2) 0.006(2)

loop_
_atom_type_symbol
_atom_type_description
_atom_type_scat_dispersion_real
_atom_type_scat_dispersion_imag
_atom_type_scat_source
C C 0.0033 0.0016 'International Tables Vol C Tables 4.2.6.8 and 6.1.1.4'
H H 0.0000 0.0000 'International Tables Vol C Tables 4.2.6.8 and 6.1.1.4'
N N 0.0061 0.0033 'International Tables Vol C Tables 4.2.6.8 and 6.1.1.4'
Cl Cl 0.1484 0.1585 'International Tables Vol C Tables 4.2.6.8 and 6.1.1.4'
Fe Fe 0.3463 0.8444 'International Tables Vol C Tables 4.2.6.8 and 6.1.1.4'
O O 0.0106 0.0060 'International Tables Vol C Tables 4.2.6.8 and 6.1.1.4'

loop_
_geom_angle_atom_site_label_1
_geom_angle_atom_site_label_2
_geom_angle_atom_site_label_3
_geom_angle
_geom_angle_site_symmetry_1
_geom_angle_site_symmetry_3
_geom_angle_publ_flag
N5 Fe1 N4 77.78(10) . . ?
N5 Fe1 N6 77.29(10) . . ?
N4 Fe1 N6 154.69(11) . . ?
N5 Fe1 Cl3 114.46(7) . . ?
N4 Fe1 Cl3 97.69(7) . . ?
N6 Fe1 Cl3 96.48(7) . . ?
N5 Fe1 Cl2 115.52(7) . . ?
N4 Fe1 Cl2 93.56(7) . . ?
N6 Fe1 Cl2 93.25(7) . . ?
Cl3 Fe1 Cl2 130.00(3) . . ?
C14 N4 C17 119.0(3) . . ?
C14 N4 Fe1 112.4(2) . . ?
C17 N4 Fe1 128.2(2) . . ?
C10 N5 C13 111.9(2) . . ?
C10 N5 C2 110.9(2) . . ?
C13 N5 C2 112.4(2) . . ?
C10 N5 Fe1 107.3(2) . . ?
C13 N5 Fe1 107.55(19) . . ?
C2 N5 Fe1 106.55(17) . . ?
C15 N6 C16 118.6(3) . . ?
C15 N6 Fe1 128.5(2) . . ?
C16 N6 Fe1 112.7(2) . . ?
C31 N25 C27 122.5(4) . . ?
C31 N25 C11 119.8(4) . . ?
C27 N25 C11 117.7(4) . . ?
N5 C2 C9 115.1(2) . . ?
N5 C2 H2A 108.5 . . ?
C9 C2 H2A 108.5 . . ?
N5 C2 H2B 108.5 . . ?
C9 C2 H2B 108.5 . . ?
H2A C2 H2B 107.5 . . ?
C23 C3 C20 118.6(3) . . ?
C23 C3 H3 120.7 . . ?
C20 C3 H3 120.7 . . ?
C19 N2 C9 118.4(4) . . ?
N2 C9 C18 123.1(3) . . ?
N2 C9 C2 115.5(3) . . ?
C18 C9 C2 121.4(3) . . ?
N5 C10 C16 111.1(3) . . ?
N5 C10 H10A 109.4 . . ?
C16 C10 H10A 109.4 . . ?
N5 C10 H10B 109.4 . . ?
C16 C10 H10B 109.4 . . ?
H10A C10 H10B 108.0 . . ?
N25 C11 H11A 109.5 . . ?
N25 C11 H11B 109.5 . . ?
H11A C11 H11B 109.5 . . ?
N25 C11 H11C 109.5 . . ?
H11A C11 H11C 109.5 . . ?
H11B C11 H11C 109.5 . . ?
C22 C12 C14 118.5(3) . . ?
C22 C12 H12 120.8 . . ?
C14 C12 H12 120.8 . . ?
N5 C13 C14 110.8(2) . . ?
N5 C13 H13A 109.5 . . ?
C14 C13 H13A 109.5 . . ?
N5 C13 H13B 109.5 . . ?
C14 C13 H13B 109.5 . . ?
H13A C13 H13B 108.1 . . ?
N4 C14 C12 122.5(3) . . ?
N4 C14 C13 116.2(3) . . ?
C12 C14 C13 121.1(3) . . ?
N6 C15 C23 121.1(4) . . ?
N6 C15 C24 117.6(3) . . ?
C23 C15 C24 121.4(4) . . ?
N6 C16 C20 122.8(4) . . ?
N6 C16 C10 115.8(3) . . ?
C20 C16 C10 121.3(3) . . ?
N4 C17 C21 120.8(3) . . ?
N4 C17 C29 117.7(3) . . ?
C21 C17 C29 121.5(3) . . ?
C9 C18 C32 118.7(4) . . ?
C9 C18 H18 120.7 . . ?
C32 C18 H18 120.7 . . ?
N2 C19 C33 121.6(4) . . ?
N2 C19 C30 116.2(4) . . ?
C33 C19 C30 122.2(4) . . ?
C16 C20 C3 119.2(4) . . ?
C16 C20 H20 120.4 . . ?
C3 C20 H20 120.4 . . ?
C22 C21 C17 120.0(3) . . ?
C22 C21 H21 120.0 . . ?
C17 C21 H21 120.0 . . ?
C21 C22 C12 119.1(3) . . ?
C21 C22 H22 120.4 . . ?
C12 C22 H22 120.4 . . ?
C3 C23 C15 119.7(4) . . ?
C3 C23 H23 120.1 . . ?
C15 C23 H23 120.1 . . ?
C15 C24 H24A 109.5 . . ?
C15 C24 H24B 109.5 . . ?
H24A C24 H24B 109.5 . . ?
C15 C24 H24C 109.5 . . ?
H24A C24 H24C 109.5 . . ?
H24B C24 H24C 109.5 . . ?
N25 C27 H27A 109.5 . . ?
N25 C27 H27B 109.5 . . ?
H27A C27 H27B 109.5 . . ?
N25 C27 H27C 109.5 . . ?
H27A C27 H27C 109.5 . . ?
H27B C27 H27C 109.5 . . ?
C17 C29 H29A 109.5 . . ?
C17 C29 H29B 109.5 . . ?
H29A C29 H29B 109.5 . . ?
C17 C29 H29C 109.5 . . ?
H29A C29 H29C 109.5 . . ?
H29B C29 H29C 109.5 . . ?
C19 C30 H30A 109.5 . . ?
C19 C30 H30B 109.5 . . ?
H30A C30 H30B 109.5 . . ?
C19 C30 H30C 109.5 . . ?
H30A C30 H30C 109.5 . . ?
H30B C30 H30C 109.5 . . ?
O36 C31 N25 125.4(5) . . ?
O36 C31 H31 117.3 . . ?
N25 C31 H31 117.3 . . ?
C33 C32 C18 118.6(4) . . ?
C33 C32 H32 120.7 . . ?
C18 C32 H32 120.7 . . ?
C32 C33 C19 119.6(4) . . ?
C32 C33 H33 120.2 . . ?
C19 C33 H33 120.2 . . ?

loop_
_geom_bond_atom_site_label_1
_geom_bond_atom_site_label_2
_geom_bond_distance
_geom_bond_site_symmetry_2
_geom_bond_publ_flag
Fe1 N5 2.171(3) . ?
Fe1 N4 2.225(3) . ?
Fe1 N6 2.236(3) . ?
Fe1 Cl3 2.3020(8) . ?
Fe1 Cl2 2.3927(8) . ?
O36 C31 1.221(6) . ?
N4 C14 1.348(4) . ?
N4 C17 1.349(4) . ?
N5 C10 1.479(4) . ?
N5 C13 1.481(4) . ?
N5 C2 1.505(4) . ?
N6 C15 1.342(4) . ?
N6 C16 1.349(4) . ?
N25 C31 1.327(6) . ?
N25 C27 1.441(6) . ?
N25 C11 1.454(6) . ?
C2 C9 1.510(5) . ?
C2 H2A 0.9900 . ?
C2 H2B 0.9900 . ?
C3 C23 1.376(7) . ?
C3 C20 1.383(6) . ?
C3 H3 0.9500 . ?
N2 C19 1.342(5) . ?
N2 C9 1.346(5) . ?
C9 C18 1.380(5) . ?
C10 C16 1.502(5) . ?
C10 H10A 0.9900 . ?
C10 H10B 0.9900 . ?
C11 H11A 0.9800 . ?
C11 H11B 0.9800 . ?
C11 H11C 0.9800 . ?
C12 C22 1.383(5) . ?
C12 C14 1.387(5) . ?
C12 H12 0.9500 . ?
C13 C14 1.494(5) . ?
C13 H13A 0.9900 . ?
C13 H13B 0.9900 . ?
C15 C23 1.399(5) . ?
C15 C24 1.485(6) . ?
C16 C20 1.370(5) . ?
C17 C21 1.392(5) . ?
C17 C29 1.492(5) . ?
C18 C32 1.387(6) . ?
C18 H18 0.9500 . ?
C19 C33 1.394(7) . ?
C19 C30 1.499(7) . ?
C20 H20 0.9500 . ?
C21 C22 1.379(6) . ?
C21 H21 0.9500 . ?
C22 H22 0.9500 . ?
C23 H23 0.9500 . ?
C24 H24A 0.9800 . ?
C24 H24B 0.9800 . ?
C24 H24C 0.9800 . ?
C27 H27A 0.9800 . ?
C27 H27B 0.9800 . ?
C27 H27C 0.9800 . ?
C29 H29A 0.9800 . ?
C29 H29B 0.9800 . ?
C29 H29C 0.9800 . ?
C30 H30A 0.9800 . ?
C30 H30B 0.9800 . ?
C30 H30C 0.9800 . ?
C31 H31 0.9500 . ?
C32 C33 1.387(7) . ?
C32 H32 0.9500 . ?
C33 H33 0.9500 . ?

loop_
_geom_torsion_atom_site_label_1
_geom_torsion_atom_site_label_2
_geom_torsion_atom_site_label_3
_geom_torsion_atom_site_label_4
_geom_torsion
_geom_torsion_site_symmetry_1
_geom_torsion_site_symmetry_2
_geom_torsion_site_symmetry_3
_geom_torsion_site_symmetry_4
_geom_torsion_publ_flag
N5 Fe1 N4 C14 -7.00(19) . . . . ?
N6 Fe1 N4 C14 3.0(3) . . . . ?
Cl3 Fe1 N4 C14 -120.47(18) . . . . ?
Cl2 Fe1 N4 C14 108.36(19) . . . . ?
N5 Fe1 N4 C17 165.1(3) . . . . ?
N6 Fe1 N4 C17 175.1(2) . . . . ?
Cl3 Fe1 N4 C17 51.6(2) . . . . ?
Cl2 Fe1 N4 C17 -79.5(2) . . . . ?
N4 Fe1 N5 C10 146.8(2) . . . . ?
N6 Fe1 N5 C10 -28.81(19) . . . . ?
Cl3 Fe1 N5 C10 -120.21(17) . . . . ?
Cl2 Fe1 N5 C10 58.7(2) . . . . ?
N4 Fe1 N5 C13 26.35(18) . . . . ?
N6 Fe1 N5 C13 -149.3(2) . . . . ?
Cl3 Fe1 N5 C13 119.33(17) . . . . ?
Cl2 Fe1 N5 C13 -61.75(19) . . . . ?
N4 Fe1 N5 C2 -94.39(19) . . . . ?
N6 Fe1 N5 C2 89.98(19) . . . . ?
Cl3 Fe1 N5 C2 -1.4(2) . . . . ?
Cl2 Fe1 N5 C2 177.50(15) . . . . ?
N5 Fe1 N6 C15 -163.7(3) . . . . ?
N4 Fe1 N6 C15 -173.7(2) . . . . ?
Cl3 Fe1 N6 C15 -50.0(3) . . . . ?
Cl2 Fe1 N6 C15 80.9(3) . . . . ?
N5 Fe1 N6 C16 10.6(2) . . . . ?
N4 Fe1 N6 C16 0.6(3) . . . . ?
Cl3 Fe1 N6 C16 124.29(19) . . . . ?
Cl2 Fe1 N6 C16 -104.83(19) . . . . ?
C10 N5 C2 C9 -62.3(3) . . . . ?
C13 N5 C2 C9 63.8(3) . . . . ?
Fe1 N5 C2 C9 -178.7(2) . . . . ?
C19 N2 C9 C18 -0.3(5) . . . . ?
C19 N2 C9 C2 179.6(3) . . . . ?
N5 C2 C9 N2 -79.4(3) . . . . ?
N5 C2 C9 C18 100.5(4) . . . . ?
C13 N5 C10 C16 161.2(3) . . . . ?
C2 N5 C10 C16 -72.4(3) . . . . ?
Fe1 N5 C10 C16 43.5(3) . . . . ?
C10 N5 C13 C14 -159.6(3) . . . . ?
C2 N5 C13 C14 74.9(3) . . . . ?
Fe1 N5 C13 C14 -42.0(3) . . . . ?
C17 N4 C14 C12 -3.2(4) . . . . ?
Fe1 N4 C14 C12 169.7(2) . . . . ?
C17 N4 C14 C13 172.3(3) . . . . ?
Fe1 N4 C14 C13 -14.8(3) . . . . ?
C22 C12 C14 N4 2.3(5) . . . . ?
C22 C12 C14 C13 -173.0(3) . . . . ?
N5 C13 C14 N4 39.1(4) . . . . ?
N5 C13 C14 C12 -145.4(3) . . . . ?
C16 N6 C15 C23 -0.6(4) . . . . ?
Fe1 N6 C15 C23 173.4(2) . . . . ?
C16 N6 C15 C24 178.4(3) . . . . ?
Fe1 N6 C15 C24 -7.6(4) . . . . ?
C15 N6 C16 C20 1.2(4) . . . . ?
Fe1 N6 C16 C20 -173.7(2) . . . . ?
C15 N6 C16 C10 -174.4(3) . . . . ?
Fe1 N6 C16 C10 10.7(3) . . . . ?
N5 C10 C16 N6 -37.1(4) . . . . ?
N5 C10 C16 C20 147.2(3) . . . . ?
C14 N4 C17 C21 1.3(4) . . . . ?
Fe1 N4 C17 C21 -170.4(2) . . . . ?
C14 N4 C17 C29 -178.6(3) . . . . ?
Fe1 N4 C17 C29 9.7(4) . . . . ?
N2 C9 C18 C32 -1.6(5) . . . . ?
C2 C9 C18 C32 178.5(3) . . . . ?
C9 N2 C19 C33 1.8(5) . . . . ?
C9 N2 C19 C30 -176.9(3) . . . . ?
N6 C16 C20 C3 -1.8(5) . . . . ?
C10 C16 C20 C3 173.6(3) . . . . ?
C23 C3 C20 C16 1.8(5) . . . . ?
N4 C17 C21 C22 1.6(5) . . . . ?
C29 C17 C21 C22 -178.6(3) . . . . ?
C17 C21 C22 C12 -2.4(5) . . . . ?
C14 C12 C22 C21 0.6(5) . . . . ?
C20 C3 C23 C15 -1.2(5) . . . . ?
N6 C15 C23 C3 0.6(5) . . . . ?
C24 C15 C23 C3 -178.3(3) . . . . ?
C27 N25 C31 O36 179.5(5) . . . . ?
C11 N25 C31 O36 1.5(7) . . . . ?
C9 C18 C32 C33 1.9(6) . . . . ?
C18 C32 C33 C19 -0.5(6) . . . . ?
N2 C19 C33 C32 -1.4(6) . . . . ?
C30 C19 C33 C32 177.2(4) . . . . ?
